data_7006422
loop_
_publ_author_name
'Kowalski, Konrad'
'Zakrzewski, Janusz'
'Long, Nicholas J.'
'Suwaki, Natsuko'
'Mann, David J.'
'White, Andrew J. P.'

_publ_section_title
;
 Synthesis, structure and assessment of the cytotoxic properties of
 2,5-dimethylazaferrocenyl phosphonates.
;
_journal_issue 4
_journal_name_full 'Dalton transactions (Cambridge, England : 2003)'
_journal_page_first 571
_journal_page_last 576
_journal_paper_doi 10.1039/b510445a
_journal_year 2006
_chemical_formula_sum 'C20 H22 Fe N O8 P W'
_chemical_formula_weight 675.06
_chemical_name_systematic
;
?
;
_space_group_IT_number 2
_symmetry_cell_setting triclinic
_symmetry_space_group_name_Hall '-P 1'
_symmetry_space_group_name_H-M 'P -1'
_atom_sites_solution_hydrogens geom
_atom_sites_solution_primary direct
_atom_sites_solution_secondary difmap
_audit_creation_method SHELXL-97
_cell_angle_alpha 115.429(5)
_cell_angle_beta 95.965(4)
_cell_angle_gamma 98.219(4)
_cell_formula_units_Z 2
_cell_length_a 6.9611(3)
_cell_length_b 13.1345(7)
_cell_length_c 14.2416(7)
_cell_measurement_temperature 173(2)
_cell_measurement_theta_max 32.6592
_cell_measurement_theta_min 4.3288
_cell_volume 1143.81(11)
_computing_cell_refinement 'CrysAlis RED, Oxford Diffraction Ltd'
_computing_data_collection 'CrysAlis CCD, Oxford Diffraction Ltd'
_computing_data_reduction 'CrysAlis RED, Oxford Diffraction Ltd'
_computing_molecular_graphics 'Bruker SHELXTL'
_computing_publication_material 'Bruker SHELXTL'
_computing_structure_refinement 'SHELXL-97 (Sheldrick, 1997)'
_computing_structure_solution 'SHELXS-97 (Sheldrick, 1990)'
_diffrn_ambient_temperature 173(2)
_diffrn_detector_area_resol_mean 15.9863
_diffrn_measured_fraction_theta_full 0.884
_diffrn_measured_fraction_theta_max 0.884
_diffrn_measurement_device_type 'OD Xcalibur 3'
_diffrn_measurement_method \w
_diffrn_radiation_monochromator graphite
_diffrn_radiation_source 'Enhance (Mo) X-ray Source'
_diffrn_radiation_type MoK\a
_diffrn_radiation_wavelength 0.71073
_diffrn_reflns_av_R_equivalents 0.0214
_diffrn_reflns_av_sigmaI/netI 0.0173
_diffrn_reflns_limit_h_max 10
_diffrn_reflns_limit_h_min -10
_diffrn_reflns_limit_k_max 19
_diffrn_reflns_limit_k_min -16
_diffrn_reflns_limit_l_max 21
_diffrn_reflns_limit_l_min -21
_diffrn_reflns_number 11560
_diffrn_reflns_theta_full 32.73
_diffrn_reflns_theta_max 32.73
_diffrn_reflns_theta_min 4.34
_exptl_absorpt_coefficient_mu 5.774
_exptl_absorpt_correction_T_max 0.56208
_exptl_absorpt_correction_T_min 0.36476
_exptl_absorpt_correction_type 'numeric analytical'
_exptl_crystal_colour Orange
_exptl_crystal_density_diffrn 1.960
_exptl_crystal_density_method 'not measured'
_exptl_crystal_description blocks
_exptl_crystal_F_000 656
_exptl_crystal_size_max 0.20
_exptl_crystal_size_mid 0.16
_exptl_crystal_size_min 0.11
_refine_diff_density_max 2.466
_refine_diff_density_min -1.259
_refine_diff_density_rms 0.199
_refine_ls_extinction_method none
_refine_ls_goodness_of_fit_ref 1.142
_refine_ls_hydrogen_treatment mixed
_refine_ls_matrix_type full
_refine_ls_number_parameters 291
_refine_ls_number_reflns 7464
_refine_ls_number_restraints 0
_refine_ls_restrained_S_all 1.142
_refine_ls_R_factor_all 0.0416
_refine_ls_R_factor_gt 0.0407
_refine_ls_shift/su_max 0.002
_refine_ls_shift/su_mean 0.000
_refine_ls_structure_factor_coef Fsqd
_refine_ls_weighting_details 'calc w=1/[\s^2^(Fo^2^)+(0.0621P)^2^+3.0674P] where P=(Fo^2^+2Fc^2^)/3'
_refine_ls_weighting_scheme calc
_refine_ls_wR_factor_gt 0.1020
_refine_ls_wR_factor_ref 0.1030
_reflns_number_gt 7245
_reflns_number_total 7464
_reflns_threshold_expression >2sigma(I)
_cod_data_source_file b510445a.txt
_cod_data_source_block Compound_1
_cod_depositor_comments
;
The following automatic conversions were performed:
'_symmetry_cell_setting' value 'Triclinic' changed to 'triclinic'
according to '/home/saulius/struct/CIF-dictionaries/cif_core.dic'
dictionary named 'cif_core.dic' version 2.4.1 from 2010-06-29.

Automatic conversion script
Id: cif_fix_enum 1527 2010-12-29 10:47:43Z saulius 
;
_cod_original_cell_volume 1143.81(10)
_cod_original_sg_symbol_H-M P-1
_cod_database_code 7006422

loop_
_symmetry_equiv_pos_as_xyz
'x, y, z'
'-x, -y, -z'

loop_
_atom_site_label
_atom_site_type_symbol
_atom_site_fract_x
_atom_site_fract_y
_atom_site_fract_z
_atom_site_U_iso_or_equiv
_atom_site_adp_type
_atom_site_occupancy
_atom_site_symmetry_multiplicity
_atom_site_calc_flag
_atom_site_refinement_flags
_atom_site_disorder_assembly
_atom_site_disorder_group
Fe Fe 0.55333(7) 0.39353(4) 0.64564(4) 0.01630(9) Uani 1 1 d . . .
W W 0.758769(18) 0.210074(11) 0.781759(10) 0.01999(5) Uani 1 1 d . . .
P P 0.45984(14) 0.66367(8) 0.73486(8) 0.02261(17) Uani 1 1 d . . .
O O 0.5796(6) 0.7051(3) 0.6746(3) 0.0382(7) Uani 1 1 d . . .
N1 N 0.7577(4) 0.3179(2) 0.6894(2) 0.0171(5) Uani 1 1 d . . .
C2 C 0.8313(5) 0.4372(3) 0.7318(3) 0.0205(6) Uani 1 1 d . . .
C3 C 0.8396(5) 0.4691(3) 0.6485(3) 0.0238(6) Uani 1 1 d . . .
H3A H 0.8848 0.5486 0.6565 0.029 Uiso 1 1 calc R . .
C4 C 0.7677(6) 0.3672(3) 0.5517(3) 0.0232(6) Uani 1 1 d . . .
H4A H 0.7544 0.3612 0.4788 0.028 Uiso 1 1 calc R . .
C5 C 0.7162(5) 0.2754(3) 0.5789(3) 0.0210(6) Uani 1 1 d . . .
C6 C 0.3803(5) 0.5126(3) 0.6819(3) 0.0195(6) Uani 1 1 d . . .
C7 C 0.3473(5) 0.4467(3) 0.7391(3) 0.0232(6) Uani 1 1 d . . .
H7A H 0.3677 0.4774 0.8178 0.028 Uiso 1 1 calc R . .
C8 C 0.2786(5) 0.3299(3) 0.6632(3) 0.0254(7) Uani 1 1 d . . .
H8A H 0.2454 0.2634 0.6795 0.030 Uiso 1 1 calc R . .
C9 C 0.2696(5) 0.3222(3) 0.5605(3) 0.0251(7) Uani 1 1 d . . .
H9A H 0.2284 0.2496 0.4925 0.030 Uiso 1 1 calc R . .
C10 C 0.3317(5) 0.4346(3) 0.5705(3) 0.0219(6) Uani 1 1 d . . .
H10A H 0.3399 0.4557 0.5112 0.026 Uiso 1 1 calc R . .
C11 C 0.7711(6) 0.1199(4) 0.8621(4) 0.0310(8) Uani 1 1 d . . .
O11 O 0.7816(7) 0.0688(4) 0.9100(4) 0.0565(12) Uani 1 1 d . . .
C12 C 1.0480(6) 0.2829(4) 0.8498(3) 0.0245(7) Uani 1 1 d . . .
O12 O 1.2088(5) 0.3187(3) 0.8932(3) 0.0370(7) Uani 1 1 d . . .
C13 C 0.6775(5) 0.3328(4) 0.9094(3) 0.0269(7) Uani 1 1 d . . .
O13 O 0.6352(6) 0.3972(4) 0.9850(3) 0.0445(9) Uani 1 1 d . . .
C14 C 0.4687(6) 0.1299(3) 0.7275(3) 0.0242(7) Uani 1 1 d . . .
O14 O 0.3078(5) 0.0818(3) 0.7044(3) 0.0395(8) Uani 1 1 d . . .
C15 C 0.8365(6) 0.0763(3) 0.6623(3) 0.0269(7) Uani 1 1 d . . .
O15 O 0.8755(6) -0.0053(3) 0.5992(3) 0.0420(8) Uani 1 1 d . . .
C16 C 0.9061(6) 0.5169(3) 0.8466(3) 0.0286(7) Uani 1 1 d . . .
H16A H 0.9600 0.5942 0.8553 0.043 Uiso 1 1 calc R . .
H16B H 1.0099 0.4885 0.8742 0.043 Uiso 1 1 calc R . .
H16C H 0.7973 0.5202 0.8857 0.043 Uiso 1 1 calc R . .
C17 C 0.6396(7) 0.1513(3) 0.5015(3) 0.0287(7) Uani 1 1 d . . .
H17A H 0.7495 0.1109 0.4896 0.043 Uiso 1 1 calc R . .
H17B H 0.5761 0.1460 0.4344 0.043 Uiso 1 1 calc R . .
H17C H 0.5431 0.1157 0.5298 0.043 Uiso 1 1 calc R . .
O18 O 0.5604(7) 0.7018(3) 0.8517(3) 0.0472(10) Uani 1 1 d . . .
C19 C 0.7283(7) 0.7965(4) 0.9085(4) 0.0389(10) Uani 1 1 d . . .
H19A H 0.7574 0.8376 0.8657 0.047 Uiso 1 1 calc R . .
H19B H 0.8459 0.7667 0.9215 0.047 Uiso 1 1 calc R . .
C20 C 0.6841(9) 0.8774(4) 1.0111(4) 0.0406(11) Uani 1 1 d . . .
H20A H 0.7987 0.9410 1.0499 0.061 Uiso 1 1 calc R . .
H20B H 0.6548 0.8363 1.0531 0.061 Uiso 1 1 calc R . .
H20C H 0.5696 0.9082 0.9979 0.061 Uiso 1 1 calc R . .
O21 O 0.2541(6) 0.7016(3) 0.7410(4) 0.0498(11) Uani 1 1 d . . .
C22 C 0.2439(8) 0.8218(4) 0.7848(5) 0.0396(11) Uani 1 1 d . . .
H22A H 0.3688 0.8681 0.7841 0.048 Uiso 1 1 calc R . .
H22B H 0.2238 0.8501 0.8588 0.048 Uiso 1 1 calc R . .
C23 C 0.0756(7) 0.8337(5) 0.7192(4) 0.0377(9) Uani 1 1 d . . .
H23A H 0.0674 0.9151 0.7471 0.056 Uiso 1 1 calc R . .
H23B H -0.0476 0.7889 0.7214 0.056 Uiso 1 1 calc R . .
H23C H 0.0962 0.8051 0.6459 0.056 Uiso 1 1 calc R . .

loop_
_atom_site_aniso_label
_atom_site_aniso_U_11
_atom_site_aniso_U_22
_atom_site_aniso_U_33
_atom_site_aniso_U_23
_atom_site_aniso_U_13
_atom_site_aniso_U_12
Fe 0.01551(19) 0.01589(19) 0.01654(19) 0.00648(16) 0.00194(15) 0.00392(15)
W 0.01793(8) 0.02087(8) 0.02226(8) 0.01100(6) 0.00242(5) 0.00409(5)
P 0.0240(4) 0.0183(4) 0.0226(4) 0.0068(3) 0.0033(3) 0.0044(3)
O 0.049(2) 0.0310(16) 0.0328(16) 0.0148(13) 0.0103(14) -0.0017(14)
N1 0.0147(11) 0.0160(11) 0.0159(11) 0.0036(9) 0.0007(9) 0.0021(9)
C2 0.0162(13) 0.0181(14) 0.0276(15) 0.0107(12) 0.0029(11) 0.0038(11)
C3 0.0196(14) 0.0222(15) 0.0326(17) 0.0157(14) 0.0033(13) 0.0037(12)
C4 0.0261(15) 0.0309(17) 0.0222(15) 0.0176(13) 0.0115(12) 0.0115(13)
C5 0.0194(13) 0.0260(15) 0.0214(14) 0.0127(12) 0.0047(11) 0.0085(12)
C6 0.0193(13) 0.0174(13) 0.0201(13) 0.0063(11) 0.0038(11) 0.0055(11)
C7 0.0203(14) 0.0255(16) 0.0248(15) 0.0114(13) 0.0061(12) 0.0066(12)
C8 0.0200(14) 0.0234(16) 0.0362(19) 0.0154(14) 0.0080(13) 0.0062(12)
C9 0.0181(14) 0.0202(15) 0.0296(17) 0.0060(13) -0.0020(12) 0.0034(12)
C10 0.0197(14) 0.0231(15) 0.0192(14) 0.0067(12) -0.0028(11) 0.0069(12)
C11 0.0259(17) 0.037(2) 0.041(2) 0.0269(19) 0.0068(16) 0.0081(15)
O11 0.059(3) 0.066(3) 0.080(3) 0.061(3) 0.020(2) 0.025(2)
C12 0.0215(15) 0.0280(17) 0.0270(16) 0.0144(14) 0.0054(13) 0.0078(13)
O12 0.0205(13) 0.0441(19) 0.0416(18) 0.0182(15) -0.0031(12) 0.0027(12)
C13 0.0167(14) 0.0345(19) 0.0254(16) 0.0113(15) 0.0017(12) 0.0018(13)
O13 0.0325(16) 0.052(2) 0.0289(15) 0.0008(15) 0.0066(13) 0.0059(15)
C14 0.0222(15) 0.0170(14) 0.0291(17) 0.0066(13) 0.0043(13) 0.0034(12)
O14 0.0229(13) 0.0311(16) 0.050(2) 0.0075(14) 0.0047(13) -0.0010(12)
C15 0.0233(16) 0.0234(16) 0.0328(18) 0.0120(14) 0.0013(14) 0.0059(13)
O15 0.0380(18) 0.0331(17) 0.0439(19) 0.0054(14) 0.0027(15) 0.0172(14)
C16 0.0278(17) 0.0188(15) 0.0267(17) 0.0030(13) -0.0081(14) 0.0008(13)
C17 0.037(2) 0.0215(16) 0.0220(15) 0.0053(13) 0.0024(14) 0.0074(14)
O18 0.067(3) 0.0332(17) 0.0238(14) 0.0098(13) -0.0100(15) -0.0181(17)
C19 0.034(2) 0.032(2) 0.032(2) -0.0001(17) -0.0008(17) 0.0062(17)
C20 0.053(3) 0.029(2) 0.0274(19) 0.0023(16) 0.0004(19) 0.0095(19)
O21 0.0332(17) 0.0217(15) 0.089(3) 0.0167(17) 0.0144(18) 0.0136(13)
C22 0.039(2) 0.0215(18) 0.049(3) 0.0067(17) 0.000(2) 0.0122(16)
C23 0.035(2) 0.041(2) 0.043(2) 0.022(2) 0.0114(19) 0.0135(19)

loop_
_atom_type_symbol
_atom_type_description
_atom_type_scat_dispersion_real
_atom_type_scat_dispersion_imag
_atom_type_scat_source
C C 0.0033 0.0016 'International Tables Vol C Tables 4.2.6.8 and 6.1.1.4'
H H 0.0000 0.0000 'International Tables Vol C Tables 4.2.6.8 and 6.1.1.4'
N N 0.0061 0.0033 'International Tables Vol C Tables 4.2.6.8 and 6.1.1.4'
O O 0.0106 0.0060 'International Tables Vol C Tables 4.2.6.8 and 6.1.1.4'
P P 0.1023 0.0942 'International Tables Vol C Tables 4.2.6.8 and 6.1.1.4'
Fe Fe 0.3463 0.8444 'International Tables Vol C Tables 4.2.6.8 and 6.1.1.4'
W W -0.8490 6.8722 'International Tables Vol C Tables 4.2.6.8 and 6.1.1.4'

loop_
_geom_angle_atom_site_label_1
_geom_angle_atom_site_label_2
_geom_angle_atom_site_label_3
_geom_angle
_geom_angle_site_symmetry_1
_geom_angle_site_symmetry_3
_geom_angle_publ_flag
C5 Fe C6 167.59(14) . . ?
C5 Fe N1 40.61(12) . . ?
C6 Fe N1 151.17(13) . . ?
C5 Fe C2 67.51(15) . . ?
C6 Fe C2 119.37(14) . . ?
N1 Fe C2 40.32(12) . . ?
C5 Fe C7 148.81(15) . . ?
C6 Fe C7 41.10(14) . . ?
N1 Fe C7 118.18(14) . . ?
C2 Fe C7 112.45(15) . . ?
C5 Fe C10 127.55(14) . . ?
C6 Fe C10 41.29(14) . . ?
N1 Fe C10 166.86(13) . . ?
C2 Fe C10 149.90(15) . . ?
C7 Fe C10 69.16(15) . . ?
C5 Fe C8 115.58(15) . . ?
C6 Fe C8 68.12(15) . . ?
N1 Fe C8 109.80(14) . . ?
C2 Fe C8 133.91(16) . . ?
C7 Fe C8 40.36(15) . . ?
C10 Fe C8 67.99(16) . . ?
C5 Fe C9 106.25(15) . . ?
C6 Fe C9 68.39(15) . . ?
N1 Fe C9 129.75(14) . . ?
C2 Fe C9 169.75(15) . . ?
C7 Fe C9 68.31(16) . . ?
C10 Fe C9 40.34(15) . . ?
C8 Fe C9 40.18(17) . . ?
C5 Fe C4 40.88(14) . . ?
C6 Fe C4 129.67(14) . . ?
N1 Fe C4 68.68(13) . . ?
C2 Fe C4 67.63(15) . . ?
C7 Fe C4 170.22(15) . . ?
C10 Fe C4 105.62(15) . . ?
C8 Fe C4 146.55(17) . . ?
C9 Fe C4 113.49(16) . . ?
C5 Fe C3 67.80(15) . . ?
C6 Fe C3 110.02(14) . . ?
N1 Fe C3 68.25(13) . . ?
C2 Fe C3 40.30(14) . . ?
C7 Fe C3 133.79(16) . . ?
C10 Fe C3 115.56(15) . . ?
C8 Fe C3 172.82(17) . . ?
C9 Fe C3 146.39(17) . . ?
C4 Fe C3 40.01(16) . . ?
C11 W C14 86.70(18) . . ?
C11 W C12 86.39(17) . . ?
C14 W C12 172.87(16) . . ?
C11 W C15 86.55(19) . . ?
C14 W C15 90.28(16) . . ?
C12 W C15 91.05(16) . . ?
C11 W C13 87.28(19) . . ?
C14 W C13 88.44(15) . . ?
C12 W C13 89.50(15) . . ?
C15 W C13 173.76(16) . . ?
C11 W N1 177.75(14) . . ?
C14 W N1 95.52(14) . . ?
C12 W N1 91.40(13) . . ?
C15 W N1 93.06(14) . . ?
C13 W N1 93.14(14) . . ?
O P O18 115.1(2) . . ?
O P O21 113.4(3) . . ?
O18 P O21 106.1(3) . . ?
O P C6 116.44(19) . . ?
O18 P C6 103.94(19) . . ?
O21 P C6 100.27(18) . . ?
C2 N1 C5 106.6(3) . . ?
C2 N1 Fe 69.98(19) . . ?
C5 N1 Fe 68.84(18) . . ?
C2 N1 W 126.0(2) . . ?
C5 N1 W 126.6(2) . . ?
Fe N1 W 134.04(14) . . ?
N1 C2 C3 109.8(3) . . ?
N1 C2 C16 125.1(3) . . ?
C3 C2 C16 124.9(3) . . ?
N1 C2 Fe 69.71(18) . . ?
C3 C2 Fe 71.5(2) . . ?
C16 C2 Fe 129.3(3) . . ?
C2 C3 C4 107.3(3) . . ?
C2 C3 Fe 68.2(2) . . ?
C4 C3 Fe 69.7(2) . . ?
C3 C4 C5 106.6(3) . . ?
C3 C4 Fe 70.3(2) . . ?
C5 C4 Fe 67.30(19) . . ?
N1 C5 C4 109.8(3) . . ?
N1 C5 C17 124.9(3) . . ?
C4 C5 C17 125.2(3) . . ?
N1 C5 Fe 70.55(19) . . ?
C4 C5 Fe 71.8(2) . . ?
C17 C5 Fe 126.6(3) . . ?
C7 C6 C10 108.1(3) . . ?
C7 C6 P 127.4(3) . . ?
C10 C6 P 124.4(3) . . ?
C7 C6 Fe 70.0(2) . . ?
C10 C6 Fe 69.95(19) . . ?
P C6 Fe 126.94(19) . . ?
C8 C7 C6 107.0(3) . . ?
C8 C7 Fe 70.2(2) . . ?
C6 C7 Fe 68.89(19) . . ?
C9 C8 C7 109.1(3) . . ?
C9 C8 Fe 70.0(2) . . ?
C7 C8 Fe 69.5(2) . . ?
C8 C9 C10 108.4(3) . . ?
C8 C9 Fe 69.8(2) . . ?
C10 C9 Fe 69.4(2) . . ?
C9 C10 C6 107.3(3) . . ?
C9 C10 Fe 70.2(2) . . ?
C6 C10 Fe 68.76(19) . . ?
O11 C11 W 178.7(5) . . ?
O12 C12 W 174.0(4) . . ?
O13 C13 W 175.0(4) . . ?
O14 C14 W 173.6(4) . . ?
O15 C15 W 173.8(4) . . ?
C19 O18 P 123.7(3) . . ?
O18 C19 C20 109.6(5) . . ?
C22 O21 P 120.9(3) . . ?
O21 C22 C23 108.3(4) . . ?

loop_
_geom_bond_atom_site_label_1
_geom_bond_atom_site_label_2
_geom_bond_distance
_geom_bond_site_symmetry_2
_geom_bond_publ_flag
Fe C5 2.014(3) . ?
Fe C6 2.035(3) . ?
Fe N1 2.037(3) . ?
Fe C2 2.040(3) . ?
Fe C7 2.050(4) . ?
Fe C10 2.051(3) . ?
Fe C8 2.059(4) . ?
Fe C9 2.061(4) . ?
Fe C4 2.074(3) . ?
Fe C3 2.083(4) . ?
W C11 1.973(4) . ?
W C14 2.038(4) . ?
W C12 2.039(4) . ?
W C15 2.042(4) . ?
W C13 2.045(4) . ?
W N1 2.310(3) . ?
P O 1.466(4) . ?
P O18 1.566(4) . ?
P O21 1.581(4) . ?
P C6 1.768(4) . ?
N1 C2 1.405(4) . ?
N1 C5 1.406(4) . ?
C2 C3 1.421(5) . ?
C2 C16 1.496(5) . ?
C3 C4 1.422(6) . ?
C4 C5 1.429(5) . ?
C5 C17 1.497(5) . ?
C6 C7 1.434(5) . ?
C6 C10 1.440(5) . ?
C7 C8 1.417(5) . ?
C8 C9 1.415(6) . ?
C9 C10 1.418(5) . ?
C11 O11 1.148(6) . ?
C12 O12 1.145(5) . ?
C13 O13 1.147(5) . ?
C14 O14 1.142(5) . ?
C15 O15 1.156(5) . ?
O18 C19 1.447(6) . ?
C19 C20 1.487(7) . ?
O21 C22 1.444(5) . ?
C22 C23 1.490(7) . ?
